data_2009808
loop_
_publ_author_name
'Lee, C. Kuan'
'Koh, Lip Lin'
'Xu, Yan'
'Linden, Anthony'

_publ_section_title 2,2',3,3'-Tetra-<i>O</i>-acetyl-6,6'-dichloro-4,4',6,6'-tetradeoxy-\a,\a-trehalose
_journal_issue 6
_journal_name_full 'Acta Crystallographica Section C'
_journal_page_first 915
_journal_page_last 919
_journal_paper_doi 10.1107/S0108270193012910
_journal_volume 50
_journal_year 1994
_chemical_formula_moiety 'C20 H28 Cl2 O11'
_chemical_formula_sum 'C20 H28 Cl2 O11'
_chemical_formula_weight 515.34
_chemical_name_common ' 2,2'3,3'-tetra-O-acetyl-6,6'-dichloro-4,4',6,6'-tetradeoxy-\a,\a-trehalose'
_chemical_name_systematic
; 2,3-di-O-acetyl-6-chloro-4,6-dideoxy-\a-D-glucopyranosyl 2,3-di-O-acetyl-6-
chloro-4,6-dideoxy-\a-D-glucopyranoside
;
_space_group_IT_number 19
_symmetry_cell_setting orthorhombic
_symmetry_space_group_name_Hall 'P 2ac 2ab'
_symmetry_space_group_name_H-M 'P 21 21 21'
_cell_angle_alpha 90
_cell_angle_beta 90
_cell_angle_gamma 90
_cell_formula_units_Z 8
_cell_length_a 11.201(3)
_cell_length_b 40.167(2)
_cell_length_c 11.099(3)
_cell_measurement_reflns_used 22
_cell_measurement_temperature 173.0(10)
_cell_measurement_theta_max 20
_cell_measurement_theta_min 15.5
_cell_volume 4993.6(19)
_computing_cell_refinement
;
MSC/AFC Diffractometer Control Software
;
_computing_data_collection
;MSC/AFC Diffractometer Control Software (Molecular Structure Corporation,
 1991)
;
_computing_data_reduction
;
PROCESS TEXSAN (Molecular Structure Corporation, 1989)
;
_computing_molecular_graphics 'ORTEPII (Johnson, 1976)'
_computing_publication_material
;
FINISH TEXSAN
;
_computing_structure_refinement
;
LS TEXSAN
;
_computing_structure_solution 'direct methods in SHELXS86 (Sheldrick, 1990)'
_diffrn_ambient_temperature 173.0(10)
_diffrn_measurement_device 'Rigaku AFC-5R diffractometer'
_diffrn_measurement_method '\w scans'
_diffrn_radiation_monochromator graphite
_diffrn_radiation_source 'Rigaku rotating anode generator'
_diffrn_radiation_type 'Mo K\a'
_diffrn_radiation_wavelength 0.71069
_diffrn_reflns_av_R_equivalents 0.017
_diffrn_reflns_limit_h_max 14
_diffrn_reflns_limit_h_min 0
_diffrn_reflns_limit_k_max 52
_diffrn_reflns_limit_k_min -1
_diffrn_reflns_limit_l_max 14
_diffrn_reflns_limit_l_min -1
_diffrn_reflns_number 7235
_diffrn_reflns_theta_max 27.5
_diffrn_reflns_theta_min 2.5
_diffrn_standards_decay_% insignificant
_diffrn_standards_interval_count 150
_diffrn_standards_number 3
_exptl_absorpt_coefficient_mu 0.310
_exptl_absorpt_correction_T_max 1.053
_exptl_absorpt_correction_T_min 0.765
_exptl_absorpt_correction_type 'empirical (DIFABS; Walker & Stuart, 1983)'
_exptl_crystal_colour colourless
_exptl_crystal_density_diffrn 1.371
_exptl_crystal_description prism
_exptl_crystal_F_000 2160
_exptl_crystal_size_max 0.40
_exptl_crystal_size_mid 0.38
_exptl_crystal_size_min 0.38
_refine_diff_density_max 0.40
_refine_diff_density_min -0.30
_refine_ls_abs_structure_details
;
The absolute configuration was assigned to agree with the known chirality at
C(5) as established by the synthesis of the compound
;
_refine_ls_extinction_method none
_refine_ls_goodness_of_fit_obs 2.125
_refine_ls_hydrogen_treatment noref
_refine_ls_matrix_type full
_refine_ls_number_constraints 0
_refine_ls_number_parameters 595
_refine_ls_number_reflns 4201
_refine_ls_number_restraints 0
_refine_ls_R_factor_all 0.1167
_refine_ls_R_factor_obs 0.0516
_refine_ls_shift/esd_max 0.004
_refine_ls_structure_factor_coef F
_refine_ls_weighting_details 'w = 1/[\s^2^(F~o~) + (0.005F~o~)^2^]'
_refine_ls_weighting_scheme calc
_refine_ls_wR_factor_all 0.0536
_refine_ls_wR_factor_obs 0.0479
_reflns_number_observed 4201
_reflns_number_total 7084
_reflns_observed_criterion 'I > 3\s(I)'
_cod_data_source_file pa1081.cif
_cod_data_source_block L9306
_cod_depositor_comments
;
The following automatic conversions were performed:

'_refine_ls_weighting_scheme' value '1/[\s^2^(F~o~) +
(0.005F~o~)^2^]' was changed to 'calc'. New tag
'_refine_ls_weighting_details' was created. The value of the new tag
was set to 'w = 1/[\s^2^(F~o~) + (0.005F~o~)^2^]'.

Automatic conversion script
Id: cif_fix_values 3143 2015-03-26 13:38:13Z robertas 
;
_cod_original_cell_volume 4994(2)
_cod_database_code 2009808

loop_
_symmetry_equiv_pos_as_xyz
x,y,z
1/2-x,-y,1/2+z
-x,1/2+y,1/2-z
1/2+x,1/2-y,-z

loop_
_atom_site_aniso_label
_atom_site_aniso_U_11
_atom_site_aniso_U_22
_atom_site_aniso_U_33
_atom_site_aniso_U_12
_atom_site_aniso_U_13
_atom_site_aniso_U_23
_atom_site_aniso_type_symbol
Cl(6) 0.0430(10) 0.0880(10) 0.0600(10) 0.0030(10) -0.0040(10) 0.0020(10) Cl
Cl(16) 0.087(2) 0.0940(10) 0.0700(10) -0.0320(10) -0.0180(10) -0.0100(10) Cl
O(1) 0.039(2) 0.019(2) 0.035(2) 0.003(2) 0.004(2) 0.001(2) O
O(2) 0.047(3) 0.030(2) 0.053(3) -0.004(2) -0.002(3) -0.003(2) O
O(3) 0.073(4) 0.030(2) 0.047(3) 0.000(2) -0.004(3) 0.006(2) O
O(5) 0.045(3) 0.039(2) 0.030(2) 0.006(2) 0.005(2) 0.003(2) O
O(7) 0.117(6) 0.138(6) 0.145(7) -0.055(5) 0.032(6) -0.092(6) O
O(8) 0.310(10) 0.050(3) 0.048(4) -0.002(5) 0.004(6) 0.002(3) O
O(12) 0.035(2) 0.034(2) 0.047(3) -0.004(2) -0.001(2) 0.002(2) O
O(13) 0.057(3) 0.044(3) 0.048(3) 0.009(2) 0.004(3) -0.005(2) O
O(15) 0.039(3) 0.039(2) 0.034(3) 0.002(2) -0.004(2) 0.006(2) O
O(17) 0.077(4) 0.058(3) 0.164(6) -0.027(3) -0.051(5) 0.057(4) O
O(18) 0.112(5) 0.070(3) 0.056(3) 0.006(4) -0.010(4) 0.001(3) O
C(1) 0.039(4) 0.044(4) 0.029(3) 0.004(3) -0.003(3) -0.004(3) C
C(2) 0.041(4) 0.029(3) 0.035(4) 0.003(3) 0.001(4) -0.004(3) C
C(3) 0.053(4) 0.026(3) 0.036(4) 0.001(3) 0.003(4) 0.004(3) C
C(4) 0.042(4) 0.035(3) 0.050(4) 0.008(3) 0.001(4) 0.006(3) C
C(5) 0.039(4) 0.038(3) 0.035(4) 0.007(3) 0.000(3) 0.004(3) C
C(6) 0.042(4) 0.049(4) 0.050(4) 0.002(3) 0.001(4) 0.006(4) C
C(7) 0.054(5) 0.065(5) 0.083(7) -0.013(4) 0.000(5) -0.032(5) C
C(8) 0.073(6) 0.063(5) 0.110(8) -0.025(5) -0.020(6) 0.006(6) C
C(9) 0.111(7) 0.040(4) 0.034(4) 0.002(5) 0.004(5) 0.007(4) C
C(10) 0.139(9) 0.061(5) 0.071(6) -0.020(6) -0.004(7) 0.030(5) C
C(11) 0.026(3) 0.037(3) 0.031(3) -0.001(3) 0.000(3) 0.005(3) C
C(12) 0.042(4) 0.023(3) 0.035(4) 0.005(3) -0.001(3) 0.006(3) C
C(13) 0.040(4) 0.027(3) 0.044(4) 0.010(3) 0.003(4) -0.004(3) C
C(14) 0.038(4) 0.042(3) 0.044(4) 0.006(3) 0.008(4) 0.008(3) C
C(15) 0.042(4) 0.033(3) 0.043(4) -0.001(3) -0.003(4) 0.006(3) C
C(16) 0.043(4) 0.075(5) 0.057(5) -0.013(4) -0.008(4) 0.004(5) C
C(17) 0.051(5) 0.038(4) 0.077(6) -0.006(4) -0.011(5) 0.005(4) C
C(18) 0.057(5) 0.061(5) 0.079(6) -0.010(4) -0.024(5) -0.001(5) C
C(19) 0.056(5) 0.034(3) 0.048(5) 0.018(3) 0.010(4) 0.010(4) C
C(20) 0.135(9) 0.096(6) 0.053(5) 0.047(6) -0.024(6) -0.037(5) C
Cl(26) 0.0560(10) 0.0780(10) 0.0410(10) 0.0040(10) -0.0010(10) 0.0010(10) Cl
Cl(36) 0.0740(10) 0.0910(10) 0.101(2) -0.0240(10) -0.029(2) -0.027(2) Cl
O(21) 0.025(2) 0.025(2) 0.045(3) -0.002(2) 0.000(2) 0.005(2) O
O(22) 0.048(3) 0.035(2) 0.044(3) -0.006(2) -0.005(3) -0.002(2) O
O(23) 0.035(2) 0.031(2) 0.057(3) 0.002(2) -0.002(2) -0.005(2) O
O(25) 0.026(2) 0.043(2) 0.041(3) 0.005(2) 0.001(2) 0.009(2) O
O(27) 0.184(8) 0.102(5) 0.091(5) -0.089(5) 0.022(6) -0.033(4) O
O(28) 0.041(3) 0.049(3) 0.107(5) 0.004(2) -0.016(3) -0.013(3) O
O(32) 0.041(3) 0.032(2) 0.033(2) -0.004(2) -0.002(2) 0.000(2) O
O(33) 0.045(3) 0.030(2) 0.046(3) -0.007(2) 0.000(2) 0.004(2) O
O(35) 0.033(2) 0.047(2) 0.038(3) 0.005(2) -0.001(2) -0.001(2) O
O(37) 0.105(4) 0.033(2) 0.051(3) 0.011(3) -0.010(3) -0.007(2) O
O(38) 0.043(3) 0.056(3) 0.099(4) -0.002(3) -0.012(3) 0.002(3) O
C(21) 0.031(3) 0.032(3) 0.041(4) 0.002(3) 0.000(3) 0.000(3) C
C(22) 0.038(4) 0.030(3) 0.041(4) 0.002(3) 0.000(3) 0.002(3) C
C(23) 0.034(4) 0.029(3) 0.046(4) -0.002(3) 0.000(3) -0.002(3) C
C(24) 0.044(4) 0.036(3) 0.043(4) 0.003(3) -0.003(4) 0.005(3) C
C(25) 0.037(4) 0.039(3) 0.031(3) 0.005(3) 0.003(3) 0.004(3) C
C(26) 0.043(4) 0.041(4) 0.052(4) 0.012(3) 0.008(4) 0.009(3) C
C(27) 0.075(6) 0.054(4) 0.062(6) -0.018(4) 0.002(5) -0.011(5) C
C(28) 0.095(7) 0.097(6) 0.045(5) -0.019(6) 0.005(5) -0.021(5) C
C(29) 0.045(4) 0.037(3) 0.044(4) -0.003(3) -0.004(4) 0.002(3) C
C(30) 0.043(4) 0.045(4) 0.073(5) 0.012(3) -0.011(4) -0.014(4) C
C(31) 0.029(3) 0.033(3) 0.037(4) 0.006(3) 0.001(3) 0.000(3) C
C(32) 0.039(4) 0.026(3) 0.029(3) 0.002(3) 0.002(3) 0.001(3) C
C(33) 0.039(4) 0.024(3) 0.040(4) -0.007(3) 0.000(3) -0.003(3) C
C(34) 0.042(4) 0.038(3) 0.043(4) 0.001(3) 0.008(4) 0.000(3) C
C(35) 0.042(4) 0.039(3) 0.033(3) 0.002(3) 0.000(3) 0.001(3) C
C(36) 0.044(4) 0.066(5) 0.046(4) 0.000(4) -0.010(4) -0.006(4) C
C(37) 0.054(4) 0.033(3) 0.036(4) 0.000(3) 0.004(4) -0.006(3) C
C(38) 0.060(5) 0.056(4) 0.046(4) -0.010(4) -0.006(4) -0.009(4) C
C(39) 0.043(4) 0.045(4) 0.044(4) -0.008(3) 0.006(4) 0.002(3) C
C(40) 0.078(6) 0.057(4) 0.078(6) -0.042(4) -0.005(5) 0.005(4) C

loop_
_atom_site_label
_atom_site_fract_x
_atom_site_fract_y
_atom_site_fract_z
_atom_site_U_iso_or_equiv
_atom_site_thermal_displace_type
_atom_site_calc_flag
_atom_site_calc_attached_atom
_atom_site_type_symbol
Cl(6) 1.0003(2) 0.99464(5) 0.1261(2) 0.0637(7) Uani ? ? Cl
Cl(16) 0.1939(2) 1.00082(6) -0.1884(2) 0.0840(9) Uani ? ? Cl
O(1) 0.5400(3) 1.00889(8) 0.0297(3) 0.0310(10) Uani ? ? O
O(2) 0.4273(4) 0.94962(9) 0.0580(4) 0.043(2) Uani ? ? O
O(3) 0.6043(4) 0.91487(9) 0.1905(4) 0.050(2) Uani ? ? O
O(5) 0.7041(4) 0.98483(9) -0.0643(4) 0.0380(10) Uani ? ? O
O(7) 0.3985(6) 0.9007(2) -0.0288(7) 0.133(4) Uani ? ? O
O(8) 0.6046(8) 0.93400(10) 0.3743(5) 0.135(4) Uani ? ? O
O(12) 0.6451(4) 1.06540(9) 0.1136(4) 0.0390(10) Uani ? ? O
O(13) 0.4270(4) 1.09730(10) 0.2076(4) 0.050(2) Uani ? ? O
O(15) 0.4146(4) 1.03853(9) -0.0966(4) 0.0370(10) Uani ? ? O
O(17) 0.6959(5) 1.11680(10) 0.0598(6) 0.100(3) Uani ? ? O
O(18) 0.5107(5) 1.07650(10) 0.3707(5) 0.079(2) Uani ? ? O
C(1) 0.5810(5) 0.98180(10) -0.0402(6) 0.037(2) Uani ? ? C
C(2) 0.5534(6) 0.94990(10) 0.0265(6) 0.035(2) Uani ? ? C
C(3) 0.6246(6) 0.94770(10) 0.1408(6) 0.038(2) Uani ? ? C
C(4) 0.7567(6) 0.95250(10) 0.1122(6) 0.043(2) Uani ? ? C
C(5) 0.7723(5) 0.98520(10) 0.0444(6) 0.037(2) Uani ? ? C
C(6) 0.9006(6) 0.9899(2) 0.0013(6) 0.047(2) Uani ? ? C
C(7) 0.3606(7) 0.9250(2) 0.0207(8) 0.067(3) Uani ? ? C
C(8) 0.2370(8) 0.9274(2) 0.0634(9) 0.082(4) Uani ? ? C
C(9) 0.5920(8) 0.9115(2) 0.3077(6) 0.061(3) Uani ? ? C
C(10) 0.5633(9) 0.8766(2) 0.3440(8) 0.090(4) Uani ? ? C
C(11) 0.5239(5) 1.03840(10) -0.0364(6) 0.031(2) Uani ? ? C
C(12) 0.5314(5) 1.06770(10) 0.0515(6) 0.033(2) Uani ? ? C
C(13) 0.4311(6) 1.06600(10) 0.1428(6) 0.037(2) Uani ? ? C
C(14) 0.3108(6) 1.06250(10) 0.0781(6) 0.041(2) Uani ? ? C
C(15) 0.3133(6) 1.03500(10) -0.0162(6) 0.039(2) Uani ? ? C
C(16) 0.2039(6) 1.0368(2) -0.0937(7) 0.058(3) Uani ? ? C
C(17) 0.7189(7) 1.0916(2) 0.1109(7) 0.055(3) Uani ? ? C
C(18) 0.8291(7) 1.0845(2) 0.1810(7) 0.066(3) Uani ? ? C
C(19) 0.4658(7) 1.0990(2) 0.3123(7) 0.046(2) Uani ? ? C
C(20) 0.4498(9) 1.1325(2) 0.3700(7) 0.094(4) Uani ? ? C
Cl(26) 0.6527(2) 0.75901(5) 0.2682(2) 0.0583(7) Uani ? ? Cl
Cl(36) 0.9549(2) 0.75741(5) 1.0766(2) 0.0888(9) Uani ? ? Cl
O(21) 0.7475(3) 0.74640(8) 0.7338(4) 0.0320(10) Uani ? ? O
O(22) 0.6954(4) 0.80489(9) 0.8515(4) 0.042(2) Uani ? ? O
O(23) 0.5456(4) 0.83340(9) 0.6764(4) 0.0410(10) Uani ? ? O
O(25) 0.8302(3) 0.77510(10) 0.5698(4) 0.0370(10) Uani ? ? O
O(27) 0.7685(7) 0.8556(2) 0.8770(6) 0.126(3) Uani ? ? O
O(28) 0.3735(4) 0.80940(10) 0.6239(5) 0.066(2) Uani ? ? O
O(32) 0.6793(4) 0.69146(9) 0.6165(4) 0.0350(10) Uani ? ? O
O(33) 0.6132(4) 0.64965(9) 0.8272(4) 0.041(2) Uani ? ? O
O(35) 0.8860(4) 0.71790(10) 0.8498(4) 0.0390(10) Uani ? ? O
O(37) 0.7057(5) 0.63800(10) 0.5655(4) 0.063(2) Uani ? ? O
O(38) 0.4407(4) 0.66870(10) 0.7504(5) 0.066(2) Uani ? ? O
C(21) 0.8056(5) 0.77630(10) 0.6950(6) 0.035(2) Uani ? ? C
C(22) 0.7241(6) 0.80520(10) 0.7242(6) 0.036(2) Uani ? ? C
C(23) 0.6114(6) 0.80310(10) 0.6513(6) 0.036(2) Uani ? ? C
C(24) 0.6427(6) 0.80090(10) 0.5183(6) 0.041(2) Uani ? ? C
C(25) 0.7266(5) 0.77130(10) 0.4972(5) 0.036(2) Uani ? ? C
C(26) 0.7718(6) 0.7686(2) 0.3698(6) 0.045(2) Uani ? ? C
C(27) 0.7223(8) 0.8314(2) 0.9171(7) 0.064(3) Uani ? ? C
C(28) 0.6830(8) 0.8288(2) 1.0440(7) 0.079(3) Uani ? ? C
C(29) 0.4267(6) 0.8334(2) 0.6596(6) 0.042(2) Uani ? ? C
C(30) 0.3729(6) 0.8657(2) 0.6928(7) 0.054(3) Uani ? ? C
C(31) 0.8230(5) 0.71850(10) 0.7400(6) 0.033(2) Uani ? ? C
C(32) 0.7470(5) 0.68770(10) 0.7265(5) 0.032(2) Uani ? ? C
C(33) 0.6645(5) 0.68300(10) 0.8309(6) 0.034(2) Uani ? ? C
C(34) 0.7336(6) 0.68530(10) 0.9492(6) 0.041(2) Uani ? ? C
C(35) 0.8070(6) 0.71690(10) 0.9521(6) 0.038(2) Uani ? ? C
C(36) 0.8827(6) 0.7190(2) 1.0632(6) 0.052(3) Uani ? ? C
C(37) 0.6613(6) 0.66420(10) 0.5475(6) 0.041(2) Uani ? ? C
C(38) 0.5814(6) 0.6730(2) 0.4448(6) 0.054(3) Uani ? ? C
C(39) 0.5006(6) 0.6461(2) 0.7828(6) 0.044(2) Uani ? ? C
C(40) 0.4665(7) 0.6107(2) 0.7792(8) 0.071(3) Uani ? ? C
H(1) 0.539 0.982 -0.114 0.0458 Uiso calc C(1) H
H(2) 0.572 0.932 -0.023 0.0434 Uiso calc C(2) H
H(3) 0.599 0.964 0.196 0.0490 Uiso calc C(3) H
H(5) 0.749 1.003 0.094 0.0462 Uiso calc C(5) H
H(11) 0.587 1.041 -0.094 0.0388 Uiso calc C(11) H
H(12) 0.528 1.088 0.009 0.0400 Uiso calc C(12) H
H(13) 0.443 1.048 0.197 0.0460 Uiso calc C(13) H
H(15) 0.317 1.014 0.023 0.0469 Uiso calc C(15) H
H(41) 0.802 0.953 0.187 0.0501 Uiso calc C(4) H
H(42) 0.786 0.935 0.066 0.0501 Uiso calc C(4) H
H(61) 0.924 0.972 -0.046 0.0567 Uiso calc C(6) H
H(62) 0.904 1.010 -0.047 0.0567 Uiso calc C(6) H
H(81) 0.230 0.946 0.115 0.0935 Uiso calc C(8) H
H(82) 0.186 0.930 -0.004 0.0935 Uiso calc C(8) H
H(83) 0.217 0.908 0.106 0.0935 Uiso calc C(8) H
H(101) 0.635 0.864 0.347 0.1106 Uiso calc C(10) H
H(102) 0.511 0.867 0.285 0.1106 Uiso calc C(10) H
H(103) 0.526 0.876 0.420 0.1106 Uiso calc C(10) H
H(141) 0.251 1.057 0.136 0.0497 Uiso calc C(14) H
H(142) 0.291 1.083 0.039 0.0497 Uiso calc C(14) H
H(161) 0.208 1.056 -0.143 0.0672 Uiso calc C(16) H
H(162) 0.135 1.038 -0.044 0.0672 Uiso calc C(16) H
H(181) 0.868 1.066 0.150 0.0778 Uiso calc C(18) H
H(182) 0.807 1.080 0.263 0.0778 Uiso calc C(18) H
H(183) 0.881 1.103 0.178 0.0778 Uiso calc C(18) H
H(201) 0.371 1.140 0.366 0.1086 Uiso calc C(20) H
H(202) 0.500 1.148 0.327 0.1086 Uiso calc C(20) H
H(203) 0.478 1.132 0.451 0.1086 Uiso calc C(20) H
H(21) 0.879 0.779 0.738 0.0419 Uiso calc C(21) H
H(22) 0.764 0.826 0.705 0.0467 Uiso calc C(22) H
H(23) 0.566 0.784 0.676 0.0436 Uiso calc C(23) H
H(25) 0.686 0.751 0.519 0.0451 Uiso calc C(25) H
H(31) 0.880 0.719 0.675 0.0410 Uiso calc C(31) H
H(32) 0.797 0.669 0.719 0.0390 Uiso calc C(32) H
H(33) 0.604 0.699 0.830 0.0405 Uiso calc C(33) H
H(35) 0.755 0.735 0.949 0.0459 Uiso calc C(35) H
H(241) 0.572 0.798 0.473 0.0476 Uiso calc C(24) H
H(242) 0.681 0.821 0.493 0.0476 Uiso calc C(24) H
H(261) 0.807 0.789 0.347 0.0527 Uiso calc C(26) H
H(262) 0.829 0.751 0.366 0.0527 Uiso calc C(26) H
H(281) 0.603 0.820 1.047 0.0944 Uiso calc C(28) H
H(282) 0.685 0.850 1.081 0.0944 Uiso calc C(28) H
H(283) 0.734 0.814 1.087 0.0944 Uiso calc C(28) H
H(301) 0.395 0.872 0.774 0.0663 Uiso calc C(30) H
H(302) 0.402 0.883 0.640 0.0663 Uiso calc C(30) H
H(303) 0.289 0.865 0.687 0.0663 Uiso calc C(30) H
H(341) 0.784 0.666 0.956 0.0487 Uiso calc C(34) H
H(342) 0.678 0.685 1.014 0.0487 Uiso calc C(34) H
H(361) 0.831 0.716 1.131 0.0611 Uiso calc C(36) H
H(362) 0.940 0.702 1.061 0.0611 Uiso calc C(36) H
H(381) 0.514 0.685 0.475 0.0639 Uiso calc C(38) H
H(382) 0.555 0.654 0.405 0.0639 Uiso calc C(38) H
H(383) 0.623 0.687 0.389 0.0639 Uiso calc C(38) H
H(401) 0.416 0.606 0.713 0.0876 Uiso calc C(40) H
H(402) 0.427 0.604 0.852 0.0876 Uiso calc C(40) H
H(403) 0.537 0.597 0.772 0.0876 Uiso calc C(40) H

loop_
_atom_type_symbol
_atom_type_scat_dispersion_real
_atom_type_scat_dispersion_imag
_atom_type_scat_source
C 0.002 0.002 International_Tables_for_X-ray_Crystallography_(1974,_Vol._4)
H 0.000 0.000 International_Tables_for_X-ray_Crystallography_(1974,_Vol._4)
Cl 0.132 0.159 International_Tables_for_X-ray_Crystallography_(1974,_Vol._4)
O 0.008 0.006 International_Tables_for_X-ray_Crystallography_(1974,_Vol._4)

loop_
_geom_angle_atom_site_label_1
_geom_angle_atom_site_label_2
_geom_angle_atom_site_label_3
_geom_angle
_geom_angle_publ_flag
C(1) O(1) C(11) 113.9(4) yes
C(2) O(2) C(7) 119.0(5) yes
C(3) O(3) C(9) 119.1(5) yes
C(1) O(5) C(5) 111.4(5) yes
C(12) O(12) C(17) 118.7(5) yes
C(13) O(13) C(19) 120.1(5) yes
C(11) O(15) C(15) 113.0(4) yes
O(1) C(1) O(5) 110.8(5) yes
O(1) C(1) C(2) 108.5(5) yes
O(5) C(1) C(2) 111.5(5) yes
O(2) C(2) C(1) 108.8(5) yes
O(2) C(2) C(3) 108.2(5) yes
C(1) C(2) C(3) 110.8(5) yes
O(3) C(3) C(2) 107.0(5) yes
O(3) C(3) C(4) 110.3(5) yes
C(2) C(3) C(4) 109.4(5) yes
C(3) C(4) C(5) 108.9(5) yes
O(5) C(5) C(4) 110.3(5) yes
O(5) C(5) C(6) 103.9(5) yes
C(4) C(5) C(6) 111.7(5) yes
Cl(6) C(6) C(5) 111.0(5) yes
O(2) C(7) O(7) 124.0(8) yes
O(2) C(7) C(8) 112.9(7) yes
O(7) C(7) C(8) 122.3(8) yes
O(3) C(9) O(8) 122.1(7) yes
O(3) C(9) C(10) 112.6(7) yes
O(8) C(9) C(10) 125.3(7) yes
O(1) C(11) O(15) 111.5(4) yes
O(1) C(11) C(12) 108.0(5) yes
O(15) C(11) C(12) 110.5(5) yes
O(12) C(12) C(11) 107.5(4) yes
O(12) C(12) C(13) 109.3(5) yes
C(11) C(12) C(13) 110.5(5) yes
O(13) C(13) C(12) 108.5(5) yes
O(13) C(13) C(14) 106.6(5) yes
C(12) C(13) C(14) 110.0(5) yes
C(13) C(14) C(15) 112.0(5) yes
O(15) C(15) C(14) 111.5(5) yes
O(15) C(15) C(16) 106.3(5) yes
C(14) C(15) C(16) 110.1(6) yes
Cl(16) C(16) C(15) 110.4(5) yes
O(12) C(17) O(17) 123.1(7) yes
O(12) C(17) C(18) 110.5(6) yes
O(17) C(17) C(18) 126.3(7) yes
O(13) C(19) O(18) 126.8(7) yes
O(13) C(19) C(20) 114.0(6) yes
O(18) C(19) C(20) 119.2(7) yes
C(21) O(21) C(31) 114.2(4) yes
C(22) O(22) C(27) 118.5(5) yes
C(23) O(23) C(29) 118.4(5) yes
C(21) O(25) C(25) 113.7(5) yes
C(32) O(32) C(37) 118.1(4) yes
C(33) O(33) C(39) 118.0(5) yes
C(31) O(35) C(35) 112.0(4) yes
O(21) C(21) O(25) 110.8(5) yes
O(21) C(21) C(22) 107.8(5) yes
O(25) C(21) C(22) 110.7(5) yes
O(22) C(22) C(21) 109.6(5) yes
O(22) C(22) C(23) 109.8(5) yes
C(21) C(22) C(23) 110.4(5) yes
O(23) C(23) C(22) 106.1(5) yes
O(23) C(23) C(24) 110.7(5) yes
C(22) C(23) C(24) 109.4(5) yes
C(23) C(24) C(25) 109.6(5) yes
O(25) C(25) C(24) 109.3(5) yes
O(25) C(25) C(26) 105.4(5) yes
C(24) C(25) C(26) 114.0(5) yes
Cl(26) C(26) C(25) 110.9(5) yes
O(22) C(27) O(27) 123.4(8) yes
O(22) C(27) C(28) 113.4(7) yes
O(27) C(27) C(28) 123.1(8) yes
O(23) C(29) O(28) 122.6(6) yes
O(23) C(29) C(30) 111.6(5) yes
O(28) C(29) C(30) 125.8(6) yes
O(21) C(31) O(35) 110.9(5) yes
O(21) C(31) C(32) 108.1(5) yes
O(35) C(31) C(32) 110.8(5) yes
O(32) C(32) C(31) 107.0(4) yes
O(32) C(32) C(33) 110.1(5) yes
C(31) C(32) C(33) 111.9(5) yes
O(33) C(33) C(32) 109.6(5) yes
O(33) C(33) C(34) 106.1(5) yes
C(32) C(33) C(34) 110.3(5) yes
C(33) C(34) C(35) 110.0(5) yes
O(35) C(35) C(34) 109.9(5) yes
O(35) C(35) C(36) 107.4(5) yes
C(34) C(35) C(36) 111.9(5) yes
Cl(36) C(36) C(35) 112.5(5) yes
O(32) C(37) O(37) 124.3(6) yes
O(32) C(37) C(38) 109.3(5) yes
O(37) C(37) C(38) 126.4(6) yes
O(33) C(39) O(38) 123.8(6) yes
O(33) C(39) C(40) 110.5(6) yes
O(38) C(39) C(40) 125.7(7) yes
O(1) C(1) H(1) 108.3 ?
O(5) C(1) H(1) 109.0 ?
C(2) C(1) H(1) 108.7 ?
O(2) C(2) H(2) 110.1 ?
C(1) C(2) H(2) 109.3 ?
C(3) C(2) H(2) 109.6 ?
O(3) C(3) H(3) 109.9 ?
C(2) C(3) H(3) 110.5 ?
C(4) C(3) H(3) 109.8 ?
C(3) C(4) H(41) 109.4 ?
C(3) C(4) H(42) 110.7 ?
C(5) C(4) H(41) 109.1 ?
C(5) C(4) H(42) 110.4 ?
H(41) C(4) H(42) 108.3 ?
O(5) C(5) H(5) 110.6 ?
C(4) C(5) H(5) 109.8 ?
C(6) C(5) H(5) 110.5 ?
Cl(6) C(6) H(61) 110.1 ?
Cl(6) C(6) H(62) 108.7 ?
C(5) C(6) H(61) 110.0 ?
C(5) C(6) H(62) 108.1 ?
H(61) C(6) H(62) 108.8 ?
C(7) C(8) H(81) 109.3 ?
C(7) C(8) H(82) 108.8 ?
C(7) C(8) H(83) 108.8 ?
H(81) C(8) H(82) 110.1 ?
H(81) C(8) H(83) 110.3 ?
H(82) C(8) H(83) 109.5 ?
C(9) C(10) H(101) 109.4 ?
C(9) C(10) H(102) 109.5 ?
C(9) C(10) H(103) 110.4 ?
H(101) C(10) H(102) 108.2 ?
H(101) C(10) H(103) 109.8 ?
H(102) C(10) H(103) 109.4 ?
O(1) C(11) H(11) 109.5 ?
O(15) C(11) H(11) 108.9 ?
C(12) C(11) H(11) 108.4 ?
O(12) C(12) H(12) 109.1 ?
C(11) C(12) H(12) 110.0 ?
C(13) C(12) H(12) 110.4 ?
O(13) C(13) H(13) 110.3 ?
C(12) C(13) H(13) 110.5 ?
C(14) C(13) H(13) 110.8 ?
C(13) C(14) H(141) 108.9 ?
C(13) C(14) H(142) 109.9 ?
C(15) C(14) H(141) 108.6 ?
C(15) C(14) H(142) 108.6 ?
H(141) C(14) H(142) 108.8 ?
O(15) C(15) H(15) 109.4 ?
C(14) C(15) H(15) 109.3 ?
C(16) C(15) H(15) 110.2 ?
Cl(16) C(16) H(161) 108.7 ?
Cl(16) C(16) H(162) 108.9 ?
C(15) C(16) H(161) 109.2 ?
C(15) C(16) H(162) 109.4 ?
H(161) C(16) H(162) 110.2 ?
C(17) C(18) H(181) 110.5 ?
C(17) C(18) H(182) 108.8 ?
C(17) C(18) H(183) 109.9 ?
H(181) C(18) H(182) 108.8 ?
H(181) C(18) H(183) 110.0 ?
H(182) C(18) H(183) 108.7 ?
C(19) C(20) H(201) 111.9 ?
C(19) C(20) H(202) 107.9 ?
C(19) C(20) H(203) 110.5 ?
H(201) C(20) H(202) 108.6 ?
H(201) C(20) H(203) 111.3 ?
H(202) C(20) H(203) 106.5 ?
O(21) C(21) H(21) 108.6 ?
O(25) C(21) H(21) 109.1 ?
C(22) C(21) H(21) 109.8 ?
O(22) C(22) H(22) 109.0 ?
C(21) C(22) H(22) 109.3 ?
C(23) C(22) H(22) 108.8 ?
O(23) C(23) H(23) 110.4 ?
C(22) C(23) H(23) 109.8 ?
C(24) C(23) H(23) 110.3 ?
C(23) C(24) H(241) 109.4 ?
C(23) C(24) H(242) 109.9 ?
C(25) C(24) H(241) 108.7 ?
C(25) C(24) H(242) 109.1 ?
H(241) C(24) H(242) 110.0 ?
O(25) C(25) H(25) 109.4 ?
C(24) C(25) H(25) 109.2 ?
C(26) C(25) H(25) 109.4 ?
Cl(26) C(26) H(261) 108.9 ?
Cl(26) C(26) H(262) 108.8 ?
C(25) C(26) H(261) 109.1 ?
C(25) C(26) H(262) 109.1 ?
H(261) C(26) H(262) 110.0 ?
C(27) C(28) H(281) 109.4 ?
C(27) C(28) H(282) 110.0 ?
C(27) C(28) H(283) 110.3 ?
H(281) C(28) H(282) 109.0 ?
H(281) C(28) H(283) 108.6 ?
H(282) C(28) H(283) 109.5 ?
C(29) C(30) H(301) 110.1 ?
C(29) C(30) H(302) 110.0 ?
C(29) C(30) H(303) 110.9 ?
H(301) C(30) H(302) 107.7 ?
H(301) C(30) H(303) 109.2 ?
H(302) C(30) H(303) 109.0 ?
O(21) C(31) H(31) 109.2 ?
O(35) C(31) H(31) 108.4 ?
C(32) C(31) H(31) 109.5 ?
O(32) C(32) H(32) 108.5 ?
C(31) C(32) H(32) 109.5 ?
C(33) C(32) H(32) 109.6 ?
O(33) C(33) H(33) 110.5 ?
C(32) C(33) H(33) 110.7 ?
C(34) C(33) H(33) 109.6 ?
C(33) C(34) H(341) 108.7 ?
C(33) C(34) H(342) 108.5 ?
C(35) C(34) H(341) 110.4 ?
C(35) C(34) H(342) 110.3 ?
H(341) C(34) H(342) 108.9 ?
O(35) C(35) H(35) 109.1 ?
C(34) C(35) H(35) 108.9 ?
C(36) C(35) H(35) 109.5 ?
Cl(36) C(36) H(361) 108.3 ?
Cl(36) C(36) H(362) 109.4 ?
C(35) C(36) H(361) 107.7 ?
C(35) C(36) H(362) 109.0 ?
H(361) C(36) H(362) 110.0 ?
C(37) C(38) H(381) 109.0 ?
C(37) C(38) H(382) 110.3 ?
C(37) C(38) H(383) 110.0 ?
H(381) C(38) H(382) 109.3 ?
H(381) C(38) H(383) 108.4 ?
H(382) C(38) H(383) 109.9 ?
C(39) C(40) H(401) 111.2 ?
C(39) C(40) H(402) 111.0 ?
C(39) C(40) H(403) 109.9 ?
H(401) C(40) H(402) 109.1 ?
H(401) C(40) H(403) 108.0 ?
H(402) C(40) H(403) 107.5 ?

loop_
_geom_bond_atom_site_label_1
_geom_bond_atom_site_label_2
_geom_bond_site_symmetry_1
_geom_bond_site_symmetry_2
_geom_bond_distance
_geom_bond_publ_flag
Cl(6) C(6) . . 1.789(7) yes
Cl(16) C(16) . . 1.792(7) yes
O(1) C(1) . . 1.414(6) yes
O(1) C(11) . . 1.406(6) yes
O(2) C(2) . . 1.455(7) yes
O(2) C(7) . . 1.305(8) yes
O(3) C(3) . . 1.448(6) yes
O(3) C(9) . . 1.315(8) yes
O(5) C(1) . . 1.411(7) yes
O(5) C(5) . . 1.428(7) yes
O(7) C(7) . . 1.198(9) yes
O(8) C(9) . . 1.174(8) yes
O(12) C(12) . . 1.451(7) yes
O(12) C(17) . . 1.339(7) yes
O(13) C(13) . . 1.447(7) yes
O(13) C(19) . . 1.243(8) yes
O(15) C(11) . . 1.395(6) yes
O(15) C(15) . . 1.451(7) yes
O(17) C(17) . . 1.188(7) yes
O(18) C(19) . . 1.221(7) yes
C(1) C(2) . . 1.511(8) yes
C(2) C(3) . . 1.501(8) yes
C(3) C(4) . . 1.525(8) yes
C(4) C(5) . . 1.523(8) yes
C(5) C(6) . . 1.526(8) yes
C(7) C(8) . . 1.470(10) yes
C(9) C(10) . . 1.495(9) yes
C(11) C(12) . . 1.532(8) yes
C(12) C(13) . . 1.514(8) yes
C(13) C(14) . . 1.533(9) yes
C(14) C(15) . . 1.521(8) yes
C(15) C(16) . . 1.499(9) yes
C(17) C(18) . . 1.487(9) yes
C(19) C(20) . . 1.499(9) yes
Cl(26) C(26) . . 1.789(7) yes
Cl(36) C(36) . . 1.747(7) yes
O(21) C(21) . . 1.433(6) yes
O(21) C(31) . . 1.406(6) yes
O(22) C(22) . . 1.448(7) yes
O(22) C(27) . . 1.326(8) yes
O(23) C(23) . . 1.449(6) yes
O(23) C(29) . . 1.345(7) yes
O(25) C(21) . . 1.417(7) yes
O(25) C(25) . . 1.421(7) yes
O(27) C(27) . . 1.188(8) yes
O(28) C(29) . . 1.198(7) yes
O(32) C(32) . . 1.445(7) yes
O(32) C(37) . . 1.350(6) yes
O(33) C(33) . . 1.460(6) yes
O(33) C(39) . . 1.361(7) yes
O(35) C(31) . . 1.409(7) yes
O(35) C(35) . . 1.439(7) yes
O(37) C(37) . . 1.181(7) yes
O(38) C(39) . . 1.183(7) yes
C(21) C(22) . . 1.513(8) yes
C(22) C(23) . . 1.502(8) yes
C(23) C(24) . . 1.521(9) yes
C(24) C(25) . . 1.532(8) yes
C(25) C(26) . . 1.506(9) yes
C(27) C(28) . . 1.480(10) yes
C(29) C(30) . . 1.478(8) yes
C(31) C(32) . . 1.511(8) yes
C(32) C(33) . . 1.494(8) yes
C(33) C(34) . . 1.526(9) yes
C(34) C(35) . . 1.515(8) yes
C(35) C(36) . . 1.499(9) yes
C(37) C(38) . . 1.492(9) yes
C(39) C(40) . . 1.474(8) yes
C(1) H(1) . . 0.941 ?
C(2) H(2) . . 0.945 ?
C(3) H(3) . . 0.947 ?
C(4) H(41) . . 0.968 ?
C(4) H(42) . . 0.945 ?
C(5) H(5) . . 0.948 ?
C(6) H(61) . . 0.941 ?
C(6) H(62) . . 0.966 ?
C(8) H(81) . . 0.942 ?
C(8) H(82) . . 0.951 ?
C(8) H(83) . . 0.949 ?
C(10) H(101) . . 0.955 ?
C(10) H(102) . . 0.960 ?
C(10) H(103) . . 0.941 ?
C(11) H(11) . . 0.961 ?
C(12) H(12) . . 0.946 ?
C(13) H(13) . . 0.939 ?
C(14) H(141) . . 0.955 ?
C(14) H(142) . . 0.952 ?
C(15) H(15) . . 0.954 ?
C(16) H(161) . . 0.947 ?
C(16) H(162) . . 0.945 ?
C(18) H(181) . . 0.947 ?
C(18) H(182) . . 0.961 ?
C(18) H(183) . . 0.947 ?
C(20) H(201) . . 0.927 ?
C(20) H(202) . . 0.983 ?
C(20) H(203) . . 0.952 ?
C(21) H(21) . . 0.952 ?
C(22) H(22) . . 0.954 ?
C(23) H(23) . . 0.956 ?
C(24) H(241) . . 0.954 ?
C(24) H(242) . . 0.940 ?
C(25) H(25) . . 0.955 ?
C(26) H(261) . . 0.946 ?
C(26) H(262) . . 0.948 ?
C(28) H(281) . . 0.958 ?
C(28) H(282) . . 0.947 ?
C(28) H(283) . . 0.952 ?
C(30) H(301) . . 0.959 ?
C(30) H(302) . . 0.962 ?
C(30) H(303) . . 0.944 ?
C(31) H(31) . . 0.958 ?
C(32) H(32) . . 0.951 ?
C(33) H(33) . . 0.944 ?
C(34) H(341) . . 0.953 ?
C(34) H(342) . . 0.953 ?
C(35) H(35) . . 0.947 ?
C(36) H(361) . . 0.957 ?
C(36) H(362) . . 0.937 ?
C(38) H(381) . . 0.960 ?
C(38) H(382) . . 0.942 ?
C(38) H(383) . . 0.953 ?
C(40) H(401) . . 0.949 ?
C(40) H(402) . . 0.955 ?
C(40) H(403) . . 0.968 ?

loop_
_geom_torsion_atom_site_label_1
_geom_torsion_atom_site_label_2
_geom_torsion_atom_site_label_3
_geom_torsion_atom_site_label_4
_geom_torsion
_geom_torsion_publ_flag
C(1) C(2) C(3) C(4) -53.5(6) yes
C(1) O(5) C(5) C(4) 62.2(6) yes
C(2) C(1) O(5) C(5) -60.3(6) yes
C(2) C(3) C(4) C(5) 54.9(7) yes
C(11) C(12) C(13) C(14) -52.3(6) yes
C(11) O(15) C(15) C(14) 58.0(6) yes
C(12) C(11) O(15) C(15) -61.6(6) yes
C(12) C(13) C(14) C(15) 49.2(6) yes
O(5) C(1) C(2) C(3) 56.1(7) yes
O(5) C(5) C(4) C(3) -59.1(7) yes
O(15) C(11) C(12) C(13) 58.9(6) yes
O(15) C(15) C(14) C(13) -50.9(7) yes
C(1) C(2) O(2) C(7) 122.6(7) yes
C(2) C(3) O(3) C(9) -140.4(7) yes
C(2) O(2) C(7) O(7) 7.0(10) yes
C(3) C(4) C(5) C(6) -174.1(6) yes
C(3) O(3) C(9) C(10) 176.0(6) yes
C(4) C(5) C(6) Cl(6) -66.2(6) yes
C(11) O(1) C(1) C(2) -160.2(5) yes
C(11) O(1) C(1) O(5) 77.2(6) yes
C(11) C(12) O(12) C(17) 125.0(6) yes
C(12) C(11) O(1) C(1) -156.7(5) yes
C(12) C(13) O(13) C(19) -104.5(7) yes
C(12) O(12) C(17) O(17) 0.0(10) yes
C(13) C(14) C(15) C(16) -168.7(5) yes
C(13) O(13) C(19) O(18) 1.0(10) yes
C(14) C(15) C(16) Cl(16) -170.7(4) yes
O(1) C(1) C(2) C(3) -66.1(6) yes
O(1) C(1) O(5) C(5) 60.6(6) yes
C(1) O(1) C(11) O(15) 81.7(6) yes
O(1) C(11) C(12) C(13) -63.3(6) yes
O(1) C(11) O(15) C(15) 58.6(6) yes
O(5) C(5) C(6) Cl(6) 175.0(4) yes
O(15) C(15) C(16) Cl(16) 68.4(6) yes
O(2) C(2) C(3) C(4) -172.7(4) yes
O(12) C(12) C(13) C(14) -170.4(4) yes
C(21) C(22) C(23) C(24) -54.8(7) yes
C(21) O(25) C(25) C(24) 60.3(6) yes
C(22) C(21) O(25) C(25) -59.9(6) yes
C(22) C(23) C(24) C(25) 55.6(6) yes
C(31) C(32) C(33) C(34) -51.0(6) yes
C(31) O(35) C(35) C(34) 62.3(6) yes
C(32) C(31) O(35) C(35) -60.7(6) yes
C(32) C(33) C(34) C(35) 52.0(6) yes
O(25) C(21) C(22) C(23) 56.0(7) yes
O(25) C(25) C(24) C(23) -57.3(6) yes
O(35) C(31) C(32) C(33) 55.1(6) yes
O(35) C(35) C(34) C(33) -57.0(6) yes
C(21) C(22) O(22) C(27) 122.0(6) yes
C(22) C(23) O(23) C(29) -156.6(6) yes
C(22) O(22) C(27) O(27) 0.0(10) yes
C(23) C(24) C(25) C(26) -175.0(6) yes
C(23) O(23) C(29) C(30) 178.2(5) yes
C(24) C(25) C(26) Cl(26) -66.5(6) yes
C(31) O(21) C(21) C(22) -165.2(5) yes
C(31) O(21) C(21) O(25) 73.5(6) yes
C(31) C(32) O(32) C(37) 142.2(5) yes
C(32) C(31) O(21) C(21) -155.1(5) yes
C(32) C(33) O(33) C(39) -100.2(6) yes
C(32) O(32) C(37) O(37) -7.0(10) yes
C(33) C(34) C(35) C(36) -176.2(5) yes
C(33) O(33) C(39) O(38) -2.0(10) yes
C(34) C(35) C(36) Cl(36) -173.2(4) yes
O(21) C(21) C(22) C(23) -65.3(6) yes
O(21) C(21) O(25) C(25) 59.7(6) yes
C(21) O(21) C(31) O(35) 83.3(6) yes
O(21) C(31) C(32) C(33) -66.5(6) yes
O(21) C(31) O(35) C(35) 59.3(6) yes
O(25) C(25) C(26) Cl(26) 173.6(4) yes
O(35) C(35) C(36) Cl(36) 66.1(6) yes
O(22) C(22) C(23) C(24) -175.7(5) yes
O(32) C(32) C(33) C(34) -169.9(4) yes
O(1) C(1) C(2) O(2) 52.8(6) ?
O(1) C(11) C(12) O(12) 55.9(6) ?
O(2) C(2) C(1) O(5) 175.0(5) ?
O(2) C(2) C(3) O(3) 67.9(6) ?
O(3) C(3) C(2) C(1) -172.9(5) ?
O(3) C(3) C(4) C(5) 172.2(5) ?
O(8) C(9) O(3) C(3) -5.0(10) ?
O(12) C(12) C(11) O(15) 178.1(4) ?
O(12) C(12) C(13) O(13) 73.3(5) ?
O(13) C(13) C(12) C(11) -168.5(5) ?
O(13) C(13) C(14) C(15) 166.6(5) ?
C(1) O(5) C(5) C(6) -177.9(4) ?
C(2) O(2) C(7) C(8) 177.6(7) ?
C(3) C(2) O(2) C(7) -116.9(7) ?
C(4) C(3) O(3) C(9) 100.8(8) ?
C(11) O(15) C(15) C(16) 178.0(5) ?
C(12) O(12) C(17) C(18) 179.1(6) ?
C(13) O(13) C(19) C(20) -176.9(6) ?
C(13) C(12) O(12) C(17) -115.0(6) ?
C(14) C(13) O(13) C(19) 137.1(6) ?
O(21) C(21) C(22) O(22) 55.7(6) ?
O(21) C(31) C(32) O(32) 54.2(6) ?
O(22) C(22) C(21) O(25) 177.0(5) ?
O(22) C(22) C(23) O(23) 64.8(6) ?
O(23) C(23) C(22) C(21) -174.3(5) ?
O(23) C(23) C(24) C(25) 172.2(4) ?
O(28) C(29) O(23) C(23) -1.0(10) ?
O(32) C(32) C(31) O(35) 175.8(4) ?
O(32) C(32) C(33) O(33) 73.7(6) ?
O(33) C(33) C(32) C(31) -167.4(5) ?
O(33) C(33) C(34) C(35) 170.6(5) ?
C(21) O(25) C(25) C(26) -176.7(5) ?
C(22) O(22) C(27) C(28) 177.0(7) ?
C(23) C(22) O(22) C(27) -116.6(6) ?
C(24) C(23) O(23) C(29) 84.8(7) ?
C(31) O(35) C(35) C(36) -175.7(5) ?
C(32) O(32) C(37) C(38) 175.3(5) ?
C(33) O(33) C(39) C(40) 176.6(5) ?
C(33) C(32) O(32) C(37) -95.9(6) ?
C(34) C(33) O(33) C(39) 140.8(5) ?
